data_7056453
loop_
_publ_author_name
'Madhu, Suresh'
'Rashmi, E.'
'Gonnade, Rajesh G.'
'Sanjayan, G. J.'

_publ_section_title
;
 Exploring Gem-Dimethyl Effect in the Formation of Imine-Based Macrocycles
 and Cages
;
_journal_name_full 'New J. Chem.'
_journal_paper_doi 10.1039/C7NJ02069D
_journal_year 2017
_chemical_formula_moiety 'C64 H60 N4'
_chemical_formula_sum 'C64 H60 N4'
_chemical_formula_weight 885.16
_space_group_crystal_system monoclinic
_space_group_IT_number 14
_space_group_name_Hall '-P 2ybc'
_space_group_name_H-M_alt 'P 1 21/c 1'
_symmetry_space_group_name_Hall '-P 2ybc'
_symmetry_space_group_name_H-M 'P 1 21/c 1'
_atom_sites_solution_hydrogens geom
_audit_creation_method SHELXL-2014/7
_audit_update_record
;
2016-12-26 deposited with the CCDC.
2017-07-20 downloaded from the CCDC.
;
_cell_angle_alpha 90
_cell_angle_beta 96.025(2)
_cell_angle_gamma 90
_cell_formula_units_Z 2
_cell_length_a 16.1510(4)
_cell_length_b 17.5803(5)
_cell_length_c 8.6794(2)
_cell_measurement_reflns_used 3441
_cell_measurement_temperature 200(2)
_cell_measurement_theta_max 26.49
_cell_measurement_theta_min 2.54
_cell_volume 2450.81(11)
_computing_cell_refinement 'Bruker SAINT'
_computing_data_collection 'Bruker APEX2'
_computing_data_reduction 'Bruker SAINT'
_computing_molecular_graphics 'Bruker SHELXTL'
_computing_publication_material 'Bruker SHELXTL'
_computing_structure_refinement 'SHELXL-2014/7 (Sheldrick, 2014)'
_computing_structure_solution 'SHELXS-97 (Sheldrick, 2008)'
_diffrn_ambient_temperature 200(2)
_diffrn_measured_fraction_theta_full 0.971
_diffrn_measured_fraction_theta_max 0.955
_diffrn_measurement_device_type 'Bruker APEX-II CCD'
_diffrn_measurement_method '\f and \w scans'
_diffrn_radiation_monochromator graphite
_diffrn_radiation_source 'fine focus sealed tube'
_diffrn_radiation_type MoK\a
_diffrn_radiation_wavelength 0.71073
_diffrn_reflns_av_R_equivalents 0.0360
_diffrn_reflns_av_unetI/netI 0.0587
_diffrn_reflns_Laue_measured_fraction_full 0.971
_diffrn_reflns_Laue_measured_fraction_max 0.955
_diffrn_reflns_limit_h_max 19
_diffrn_reflns_limit_h_min -18
_diffrn_reflns_limit_k_max 21
_diffrn_reflns_limit_k_min -21
_diffrn_reflns_limit_l_max 10
_diffrn_reflns_limit_l_min -10
_diffrn_reflns_number 14923
_diffrn_reflns_point_group_measured_fraction_full 0.971
_diffrn_reflns_point_group_measured_fraction_max 0.955
_diffrn_reflns_theta_full 25.242
_diffrn_reflns_theta_max 25.998
_diffrn_reflns_theta_min 2.536
_exptl_absorpt_coefficient_mu 0.070
_exptl_absorpt_correction_T_max 0.980
_exptl_absorpt_correction_T_min 0.970
_exptl_absorpt_correction_type multi-scan
_exptl_absorpt_process_details 'SADABS (Bruker, 2006)'
_exptl_crystal_colour colourless
_exptl_crystal_density_diffrn 1.199
_exptl_crystal_description block
_exptl_crystal_F_000 944
_exptl_crystal_size_max 0.440
_exptl_crystal_size_mid 0.370
_exptl_crystal_size_min 0.240
_refine_diff_density_max 0.240
_refine_diff_density_min -0.193
_refine_diff_density_rms 0.039
_refine_ls_extinction_method none
_refine_ls_goodness_of_fit_ref 1.076
_refine_ls_hydrogen_treatment constr
_refine_ls_matrix_type full
_refine_ls_number_parameters 311
_refine_ls_number_reflns 4607
_refine_ls_number_restraints 0
_refine_ls_restrained_S_all 1.076
_refine_ls_R_factor_all 0.1032
_refine_ls_R_factor_gt 0.0622
_refine_ls_shift/su_max 0.000
_refine_ls_shift/su_mean 0.000
_refine_ls_structure_factor_coef Fsqd
_refine_ls_weighting_details 'w=1/[\s^2^(Fo^2^)+(0.0418P)^2^+0.8024P] where P=(Fo^2^+2Fc^2^)/3'
_refine_ls_weighting_scheme calc
_refine_ls_wR_factor_gt 0.1133
_refine_ls_wR_factor_ref 0.1291
_reflns_Friedel_coverage 0.000
_reflns_number_gt 3117
_reflns_number_total 4607
_reflns_threshold_expression 'I > 2\s(I)'
_cod_data_source_file c7nj02069d2.cif
_cod_data_source_block 5
_cod_database_code 7056453
_shelx_shelxl_version_number 2014/7
_shelx_space_group_comment
;
The symmetry employed for this shelxl refinement is uniquely defined
by the following loop, which should always be used as a source of
symmetry information in preference to the above space-group names.
They are only intended as comments.
;
_shelx_estimated_absorpt_t_min 0.970
_shelx_estimated_absorpt_t_max 0.984

loop_
_space_group_symop_operation_xyz
'x, y, z'
'-x, y+1/2, -z+1/2'
'-x, -y, -z'
'x, -y-1/2, z-1/2'

loop_
_atom_site_label
_atom_site_type_symbol
_atom_site_fract_x
_atom_site_fract_y
_atom_site_fract_z
_atom_site_U_iso_or_equiv
_atom_site_adp_type
_atom_site_occupancy
_atom_site_site_symmetry_order
_atom_site_calc_flag
_atom_site_refinement_flags_posn
_atom_site_refinement_flags_adp
N1 N 0.36630(10) 0.64431(11) 0.3052(2) 0.0342(5) Uani 1 1 d . .
N2 N 0.37859(12) 0.37116(11) 0.3119(2) 0.0447(5) Uani 1 1 d . .
C1 C 0.33169(13) 0.37275(13) 0.4418(2) 0.0361(6) Uani 1 1 d . .
C2 C 0.36442(14) 0.35420(14) 0.5904(3) 0.0423(6) Uani 1 1 d . .
H2 H 0.4221 0.3431 0.6112 0.051 Uiso 1 1 calc R U
C3 C 0.31337(13) 0.35168(13) 0.7099(2) 0.0369(6) Uani 1 1 d . .
H3 H 0.3368 0.3383 0.8113 0.044 Uiso 1 1 calc R U
C4 C 0.22947(12) 0.36826(12) 0.6844(2) 0.0282(5) Uani 1 1 d . .
C5 C 0.19792(13) 0.38786(13) 0.5341(2) 0.0361(6) Uani 1 1 d . .
H5 H 0.1407 0.4008 0.5135 0.043 Uiso 1 1 calc R U
C6 C 0.24759(13) 0.38891(14) 0.4151(2) 0.0406(6) Uani 1 1 d . .
H6 H 0.2239 0.4009 0.3132 0.049 Uiso 1 1 calc R U
C7 C 0.16923(13) 0.36132(12) 0.8094(2) 0.0304(5) Uani 1 1 d . .
C8 C 0.21492(14) 0.35753(14) 0.9737(2) 0.0415(6) Uani 1 1 d . .
H8A H 0.2512 0.4020 0.9916 0.062 Uiso 1 1 calc R U
H8B H 0.2486 0.3111 0.9847 0.062 Uiso 1 1 calc R U
H8C H 0.1741 0.3571 1.0497 0.062 Uiso 1 1 calc R U
C9 C 0.12204(14) 0.28622(13) 0.7795(3) 0.0458(6) Uani 1 1 d . .
H9B H 0.0851 0.2781 0.8607 0.069 Uiso 1 1 calc R U
H9C H 0.1619 0.2442 0.7804 0.069 Uiso 1 1 calc R U
H9A H 0.0889 0.2884 0.6784 0.069 Uiso 1 1 calc R U
C10 C 0.11144(12) 0.43034(13) 0.8003(2) 0.0276(5) Uani 1 1 d . .
C11 C 0.02521(13) 0.42510(15) 0.7976(3) 0.0418(6) Uani 1 1 d . .
H11 H -0.0005 0.3766 0.8013 0.050 Uiso 1 1 calc R U
C12 C -0.02268(14) 0.48990(15) 0.7896(3) 0.0479(7) Uani 1 1 d . .
H12 H -0.0813 0.4854 0.7889 0.057 Uiso 1 1 calc R U
C13 C 0.01224(13) 0.56126(15) 0.7826(2) 0.0394(6) Uani 1 1 d . .
H13 H -0.0222 0.6052 0.7760 0.047 Uiso 1 1 calc R U
C14 C 0.09818(12) 0.56871(13) 0.7852(2) 0.0265(5) Uani 1 1 d . .
C15 C 0.14542(12) 0.50258(12) 0.7948(2) 0.0260(5) Uani 1 1 d . .
H15 H 0.2042 0.5071 0.7978 0.031 Uiso 1 1 calc R U
C16 C 0.14270(12) 0.64535(12) 0.7823(2) 0.0290(5) Uani 1 1 d . .
C17 C 0.18696(13) 0.65919(13) 0.9454(2) 0.0367(6) Uani 1 1 d . .
H17B H 0.1465 0.6556 1.0217 0.055 Uiso 1 1 calc R U
H17A H 0.2121 0.7100 0.9501 0.055 Uiso 1 1 calc R U
H17C H 0.2305 0.6208 0.9684 0.055 Uiso 1 1 calc R U
C18 C 0.08280(13) 0.71176(13) 0.7439(3) 0.0446(6) Uani 1 1 d . .
H18A H 0.0508 0.7028 0.6433 0.067 Uiso 1 1 calc R U
H18B H 0.1146 0.7591 0.7398 0.067 Uiso 1 1 calc R U
H18C H 0.0446 0.7160 0.8241 0.067 Uiso 1 1 calc R U
C19 C 0.20403(12) 0.64352(12) 0.6579(2) 0.0257(5) Uani 1 1 d . .
C20 C 0.28419(12) 0.67307(12) 0.6818(2) 0.0296(5) Uani 1 1 d . .
H20 H 0.3039 0.6935 0.7803 0.036 Uiso 1 1 calc R U
C21 C 0.33580(12) 0.67318(12) 0.5638(2) 0.0318(5) Uani 1 1 d . .
H21 H 0.3897 0.6952 0.5816 0.038 Uiso 1 1 calc R U
C22 C 0.31022(12) 0.64174(12) 0.4207(2) 0.0293(5) Uani 1 1 d . .
C23 C 0.22944(12) 0.61360(13) 0.3954(2) 0.0330(5) Uani 1 1 d . .
H23 H 0.2097 0.5935 0.2968 0.040 Uiso 1 1 calc R U
C24 C 0.17791(12) 0.61470(12) 0.5120(2) 0.0319(5) Uani 1 1 d . .
H24 H 0.1230 0.5952 0.4921 0.038 Uiso 1 1 calc R U
C25 C 0.36150(12) 0.59294(13) 0.2009(2) 0.0328(5) Uani 1 1 d . .
H25 H 0.3241 0.5518 0.2091 0.039 Uiso 1 1 calc R U
C26 C 0.41104(12) 0.59448(13) 0.0688(2) 0.0308(5) Uani 1 1 d . .
C27 C 0.47203(12) 0.64952(13) 0.0570(2) 0.0332(5) Uani 1 1 d . .
H26 H 0.4823 0.6870 0.1356 0.040 Uiso 1 1 calc R U
C28 C 0.51764(13) 0.64970(13) -0.0690(2) 0.0348(6) Uani 1 1 d . .
H27 H 0.5597 0.6869 -0.0757 0.042 Uiso 1 1 calc R U
C29 C 0.50256(12) 0.59582(13) -0.1862(2) 0.0321(5) Uani 1 1 d . .
C30 C 0.44050(13) 0.54256(13) -0.1759(2) 0.0359(6) Uani 1 1 d . .
H30 H 0.4281 0.5069 -0.2573 0.043 Uiso 1 1 calc R U
C31 C 0.39655(13) 0.54096(13) -0.0482(2) 0.0351(6) Uani 1 1 d . .
H31 H 0.3557 0.5026 -0.0402 0.042 Uiso 1 1 calc R U
C33 C 0.55313(13) 0.59424(13) -0.3175(2) 0.0363(6) Uani 1 1 d . .
H32 H 0.5338 0.5665 -0.4082 0.044 Uiso 1 1 calc R U

loop_
_atom_site_aniso_label
_atom_site_aniso_U_11
_atom_site_aniso_U_22
_atom_site_aniso_U_33
_atom_site_aniso_U_23
_atom_site_aniso_U_13
_atom_site_aniso_U_12
N1 0.0320(10) 0.0379(12) 0.0337(10) 0.0060(10) 0.0079(8) 0.0029(9)
N2 0.0430(11) 0.0520(14) 0.0413(11) -0.0071(10) 0.0141(9) -0.0054(11)
C1 0.0414(13) 0.0336(15) 0.0353(12) -0.0068(11) 0.0135(10) -0.0054(11)
C2 0.0367(12) 0.0470(16) 0.0438(14) 0.0022(13) 0.0072(11) 0.0064(12)
C3 0.0407(13) 0.0364(15) 0.0334(12) 0.0046(11) 0.0033(10) -0.0001(12)
C4 0.0344(12) 0.0224(13) 0.0284(11) -0.0060(10) 0.0057(9) -0.0080(10)
C5 0.0314(12) 0.0481(16) 0.0288(11) -0.0051(11) 0.0036(9) -0.0009(11)
C6 0.0397(13) 0.0539(17) 0.0281(11) -0.0036(12) 0.0027(10) 0.0003(12)
C7 0.0375(12) 0.0270(13) 0.0273(11) -0.0013(10) 0.0060(9) -0.0102(11)
C8 0.0512(14) 0.0427(16) 0.0314(12) 0.0066(12) 0.0076(11) -0.0058(12)
C9 0.0532(15) 0.0329(15) 0.0525(15) -0.0018(12) 0.0114(12) -0.0162(13)
C10 0.0304(11) 0.0334(14) 0.0199(10) -0.0048(10) 0.0062(8) -0.0087(11)
C11 0.0351(13) 0.0441(17) 0.0480(14) -0.0072(13) 0.0130(11) -0.0135(13)
C12 0.0222(12) 0.0567(19) 0.0662(17) -0.0144(15) 0.0115(11) -0.0087(13)
C13 0.0287(12) 0.0476(17) 0.0425(13) -0.0079(12) 0.0070(10) 0.0025(12)
C14 0.0234(10) 0.0365(14) 0.0197(10) -0.0026(10) 0.0028(8) 0.0011(10)
C15 0.0210(10) 0.0337(14) 0.0232(10) -0.0012(10) 0.0021(8) -0.0026(10)
C16 0.0296(11) 0.0275(13) 0.0302(11) -0.0015(10) 0.0040(9) 0.0028(10)
C17 0.0446(13) 0.0350(15) 0.0316(12) -0.0052(11) 0.0091(10) -0.0049(11)
C18 0.0445(14) 0.0404(16) 0.0506(14) 0.0067(13) 0.0131(11) 0.0141(12)
C19 0.0281(11) 0.0196(12) 0.0290(11) 0.0054(10) 0.0016(9) 0.0046(10)
C20 0.0331(12) 0.0258(13) 0.0293(11) 0.0009(10) 0.0001(9) 0.0001(10)
C21 0.0277(11) 0.0288(14) 0.0385(12) 0.0057(11) 0.0016(10) -0.0032(10)
C22 0.0253(11) 0.0307(14) 0.0321(11) 0.0090(11) 0.0037(9) 0.0027(10)
C23 0.0323(12) 0.0405(15) 0.0263(11) 0.0005(11) 0.0033(9) -0.0028(11)
C24 0.0258(11) 0.0390(15) 0.0302(11) 0.0009(11) -0.0001(9) -0.0048(10)
C25 0.0273(11) 0.0334(14) 0.0382(12) 0.0093(12) 0.0049(10) 0.0053(11)
C26 0.0258(11) 0.0303(14) 0.0364(12) 0.0079(11) 0.0030(9) 0.0065(11)
C27 0.0315(11) 0.0328(14) 0.0355(12) 0.0000(11) 0.0048(10) 0.0047(11)
C28 0.0310(12) 0.0317(14) 0.0423(13) 0.0041(12) 0.0071(10) 0.0013(11)
C29 0.0307(11) 0.0332(14) 0.0326(12) 0.0022(11) 0.0043(9) 0.0086(11)
C30 0.0322(12) 0.0388(15) 0.0367(12) -0.0029(11) 0.0027(10) 0.0038(11)
C31 0.0282(12) 0.0336(14) 0.0439(13) 0.0032(12) 0.0047(10) 0.0021(11)
C33 0.0361(13) 0.0365(15) 0.0361(12) -0.0028(11) 0.0029(10) 0.0040(12)

loop_
_atom_type_symbol
_atom_type_description
_atom_type_scat_dispersion_real
_atom_type_scat_dispersion_imag
_atom_type_scat_source
C C 0.0033 0.0016 'International Tables Vol C Tables 4.2.6.8 and 6.1.1.4'
H H 0.0000 0.0000 'International Tables Vol C Tables 4.2.6.8 and 6.1.1.4'
N N 0.0061 0.0033 'International Tables Vol C Tables 4.2.6.8 and 6.1.1.4'

loop_
_geom_angle_atom_site_label_1
_geom_angle_atom_site_label_2
_geom_angle_atom_site_label_3
_geom_angle
_geom_angle_site_symmetry_1
C25 N1 C22 118.87(18) .
C33 N2 C1 119.86(19) 3_665
C2 C1 C6 118.53(19) .
C2 C1 N2 123.5(2) .
C6 C1 N2 117.8(2) .
C1 C2 C3 120.3(2) .
C1 C2 H2 119.8 .
C3 C2 H2 119.8 .
C4 C3 C2 121.5(2) .
C4 C3 H3 119.3 .
C2 C3 H3 119.3 .
C3 C4 C5 117.30(18) .
C3 C4 C7 123.62(18) .
C5 C4 C7 118.97(18) .
C6 C5 C4 121.5(2) .
C6 C5 H5 119.2 .
C4 C5 H5 119.2 .
C5 C6 C1 120.8(2) .
C5 C6 H6 119.6 .
C1 C6 H6 119.6 .
C10 C7 C9 112.65(17) .
C10 C7 C4 109.21(16) .
C9 C7 C4 106.83(16) .
C10 C7 C8 108.28(17) .
C9 C7 C8 107.55(18) .
C4 C7 C8 112.38(17) .
C7 C8 H8A 109.5 .
C7 C8 H8B 109.5 .
H8A C8 H8B 109.5 .
C7 C8 H8C 109.5 .
H8A C8 H8C 109.5 .
H8B C8 H8C 109.5 .
C7 C9 H9B 109.5 .
C7 C9 H9C 109.5 .
H9B C9 H9C 109.5 .
C7 C9 H9A 109.5 .
H9B C9 H9A 109.5 .
H9C C9 H9A 109.5 .
C15 C10 C11 117.3(2) .
C15 C10 C7 119.17(17) .
C11 C10 C7 123.5(2) .
C12 C11 C10 120.1(2) .
C12 C11 H11 119.9 .
C10 C11 H11 119.9 .
C11 C12 C13 121.7(2) .
C11 C12 H12 119.2 .
C13 C12 H12 119.2 .
C12 C13 C14 119.8(2) .
C12 C13 H13 120.1 .
C14 C13 H13 120.1 .
C15 C14 C13 117.6(2) .
C15 C14 C16 118.86(17) .
C13 C14 C16 123.5(2) .
C10 C15 C14 123.52(18) .
C10 C15 H15 118.2 .
C14 C15 H15 118.2 .
C14 C16 C18 112.84(17) .
C14 C16 C17 107.38(16) .
C18 C16 C17 107.57(17) .
C14 C16 C19 109.34(16) .
C18 C16 C19 107.56(16) .
C17 C16 C19 112.21(16) .
C16 C17 H17B 109.5 .
C16 C17 H17A 109.5 .
H17B C17 H17A 109.5 .
C16 C17 H17C 109.5 .
H17B C17 H17C 109.5 .
H17A C17 H17C 109.5 .
C16 C18 H18A 109.5 .
C16 C18 H18B 109.5 .
H18A C18 H18B 109.5 .
C16 C18 H18C 109.5 .
H18A C18 H18C 109.5 .
H18B C18 H18C 109.5 .
C24 C19 C20 117.51(18) .
C24 C19 C16 119.41(17) .
C20 C19 C16 123.01(18) .
C21 C20 C19 120.84(19) .
C21 C20 H20 119.6 .
C19 C20 H20 119.6 .
C22 C21 C20 121.12(19) .
C22 C21 H21 119.4 .
C20 C21 H21 119.4 .
C21 C22 C23 118.12(18) .
C21 C22 N1 117.94(18) .
C23 C22 N1 123.82(19) .
C24 C23 C22 120.55(19) .
C24 C23 H23 119.7 .
C22 C23 H23 119.7 .
C23 C24 C19 121.78(19) .
C23 C24 H24 119.1 .
C19 C24 H24 119.1 .
N1 C25 C26 123.0(2) .
N1 C25 H25 118.5 .
C26 C25 H25 118.5 .
C31 C26 C27 118.94(19) .
C31 C26 C25 119.77(19) .
C27 C26 C25 121.3(2) .
C28 C27 C26 120.0(2) .
C28 C27 H26 120.0 .
C26 C27 H26 120.0 .
C27 C28 C29 120.7(2) .
C27 C28 H27 119.7 .
C29 C28 H27 119.7 .
C30 C29 C28 119.09(19) .
C30 C29 C33 120.2(2) .
C28 C29 C33 120.7(2) .
C31 C30 C29 120.3(2) .
C31 C30 H30 119.9 .
C29 C30 H30 119.9 .
C30 C31 C26 120.9(2) .
C30 C31 H31 119.5 .
C26 C31 H31 119.5 .
N2 C33 C29 121.2(2) 3_665
N2 C33 H32 119.4 3_665
C29 C33 H32 119.4 .

loop_
_geom_bond_atom_site_label_1
_geom_bond_atom_site_label_2
_geom_bond_distance
_geom_bond_site_symmetry_2
N1 C25 1.276(3) .
N1 C22 1.421(2) .
N2 C33 1.256(3) 3_665
N2 C1 1.423(2) .
C1 C2 1.381(3) .
C1 C6 1.383(3) .
C2 C3 1.392(3) .
C2 H2 0.9500 .
C3 C4 1.381(3) .
C3 H3 0.9500 .
C4 C5 1.393(3) .
C4 C7 1.536(3) .
C5 C6 1.373(3) .
C5 H5 0.9500 .
C6 H6 0.9500 .
C7 C10 1.528(3) .
C7 C9 1.533(3) .
C7 C8 1.537(3) .
C8 H8A 0.9800 .
C8 H8B 0.9800 .
C8 H8C 0.9800 .
C9 H9B 0.9800 .
C9 H9C 0.9800 .
C9 H9A 0.9800 .
C10 C15 1.386(3) .
C10 C11 1.394(3) .
C11 C12 1.375(3) .
C11 H11 0.9500 .
C12 C13 1.379(3) .
C12 H12 0.9500 .
C13 C14 1.392(3) .
C13 H13 0.9500 .
C14 C15 1.388(3) .
C14 C16 1.529(3) .
C15 H15 0.9500 .
C16 C18 1.531(3) .
C16 C17 1.537(3) .
C16 C19 1.540(3) .
C17 H17B 0.9800 .
C17 H17A 0.9800 .
C17 H17C 0.9800 .
C18 H18A 0.9800 .
C18 H18B 0.9800 .
C18 H18C 0.9800 .
C19 C24 1.388(3) .
C19 C20 1.390(3) .
C20 C21 1.387(3) .
C20 H20 0.9500 .
C21 C22 1.382(3) .
C21 H21 0.9500 .
C22 C23 1.391(3) .
C23 C24 1.376(3) .
C23 H23 0.9500 .
C24 H24 0.9500 .
C25 C26 1.465(3) .
C25 H25 0.9500 .
C26 C31 1.386(3) .
C26 C27 1.392(3) .
C27 C28 1.381(3) .
C27 H26 0.9500 .
C28 C29 1.393(3) .
C28 H27 0.9500 .
C29 C30 1.381(3) .
C29 C33 1.470(3) .
C30 C31 1.378(3) .
C30 H30 0.9500 .
C31 H31 0.9500 .
C33 N2 1.256(3) 3_665
C33 H32 0.9500 .

loop_
_geom_torsion_atom_site_label_1
_geom_torsion_atom_site_label_2
_geom_torsion_atom_site_label_3
_geom_torsion_atom_site_label_4
_geom_torsion
_geom_torsion_site_symmetry_1
_geom_torsion_site_symmetry_4
C33 N2 C1 C2 -52.0(3) 3_665 .
C33 N2 C1 C6 132.4(2) 3_665 .
C6 C1 C2 C3 0.2(4) . .
N2 C1 C2 C3 -175.3(2) . .
C1 C2 C3 C4 -0.7(4) . .
C2 C3 C4 C5 -0.2(3) . .
C2 C3 C4 C7 175.8(2) . .
C3 C4 C5 C6 1.6(3) . .
C7 C4 C5 C6 -174.7(2) . .
C4 C5 C6 C1 -2.1(4) . .
C2 C1 C6 C5 1.1(4) . .
N2 C1 C6 C5 176.9(2) . .
C3 C4 C7 C10 137.3(2) . .
C5 C4 C7 C10 -46.8(2) . .
C3 C4 C7 C9 -100.6(2) . .
C5 C4 C7 C9 75.3(2) . .
C3 C4 C7 C8 17.1(3) . .
C5 C4 C7 C8 -167.0(2) . .
C9 C7 C10 C15 -167.62(17) . .
C4 C7 C10 C15 -49.1(2) . .
C8 C7 C10 C15 73.6(2) . .
C9 C7 C10 C11 12.6(3) . .
C4 C7 C10 C11 131.1(2) . .
C8 C7 C10 C11 -106.2(2) . .
C15 C10 C11 C12 0.1(3) . .
C7 C10 C11 C12 179.9(2) . .
C10 C11 C12 C13 0.6(4) . .
C11 C12 C13 C14 -0.7(3) . .
C12 C13 C14 C15 0.0(3) . .
C12 C13 C14 C16 -178.30(19) . .
C11 C10 C15 C14 -0.7(3) . .
C7 C10 C15 C14 179.47(17) . .
C13 C14 C15 C10 0.7(3) . .
C16 C14 C15 C10 179.08(17) . .
C15 C14 C16 C18 170.23(17) . .
C13 C14 C16 C18 -11.5(3) . .
C15 C14 C16 C17 -71.4(2) . .
C13 C14 C16 C17 106.9(2) . .
C15 C14 C16 C19 50.6(2) . .
C13 C14 C16 C19 -131.13(19) . .
C14 C16 C19 C24 46.3(2) . .
C18 C16 C19 C24 -76.6(2) . .
C17 C16 C19 C24 165.32(19) . .
C14 C16 C19 C20 -137.0(2) . .
C18 C16 C19 C20 100.1(2) . .
C17 C16 C19 C20 -18.0(3) . .
C24 C19 C20 C21 -0.3(3) . .
C16 C19 C20 C21 -177.04(18) . .
C19 C20 C21 C22 -2.2(3) . .
C20 C21 C22 C23 3.4(3) . .
C20 C21 C22 N1 179.67(18) . .
C25 N1 C22 C21 152.3(2) . .
C25 N1 C22 C23 -31.7(3) . .
C21 C22 C23 C24 -2.4(3) . .
N1 C22 C23 C24 -178.3(2) . .
C22 C23 C24 C19 0.0(3) . .
C20 C19 C24 C23 1.4(3) . .
C16 C19 C24 C23 178.25(19) . .
C22 N1 C25 C26 174.13(18) . .
N1 C25 C26 C31 -173.5(2) . .
N1 C25 C26 C27 5.6(3) . .
C31 C26 C27 C28 -0.8(3) . .
C25 C26 C27 C28 -179.85(19) . .
C26 C27 C28 C29 0.9(3) . .
C27 C28 C29 C30 0.8(3) . .
C27 C28 C29 C33 -177.75(19) . .
C28 C29 C30 C31 -2.6(3) . .
C33 C29 C30 C31 175.91(19) . .
C29 C30 C31 C26 2.8(3) . .
C27 C26 C31 C30 -1.1(3) . .
C25 C26 C31 C30 178.00(19) . .
C30 C29 C33 N2 -162.6(2) . 3_665
C28 C29 C33 N2 15.9(3) . 3_665
